data_1571372
loop_
_publ_author_name
'Mondal, Saikat'
'Reddy, C. Malla'
'Saha, Subhankar'

_publ_section_title
;
 Crystal property engineering using molecular-supramolecular equivalence:
 mechanical property alteration in hydrogen bonded systems.
;
_journal_issue 10
_journal_name_full 'Chemical science'
_journal_page_first 3578
_journal_page_last 3587
_journal_paper_doi 10.1039/d3sc06462j
_journal_volume 15
_journal_year 2024
_chemical_formula_moiety 'C15 H13 N O5'
_chemical_formula_sum 'C15 H13 N O5'
_chemical_formula_weight 287.26
_space_group_crystal_system triclinic
_space_group_IT_number 1
_space_group_name_Hall 'P 1'
_space_group_name_H-M_alt 'P 1'
_atom_sites_solution_hydrogens mixed
_atom_sites_solution_primary dual
_audit_creation_date 2023-10-16
_audit_creation_method
;
Olex2 1.3
(compiled 2020.11.12 svn.r5f609507 for OlexSys, GUI svn.r6408)
;
_audit_update_record
;
2023-12-02 deposited with the CCDC.	2024-01-24 downloaded from the CCDC.
;
_cell_angle_alpha 93.1440(10)
_cell_angle_beta 97.3620(10)
_cell_angle_gamma 94.0610(10)
_cell_formula_units_Z 2
_cell_length_a 6.97940(10)
_cell_length_b 7.62590(10)
_cell_length_c 12.34710(10)
_cell_measurement_reflns_used 11089
_cell_measurement_temperature 100.01(12)
_cell_measurement_theta_max 68.0380
_cell_measurement_theta_min 3.6020
_cell_volume 648.752(14)
_computing_cell_refinement 'CrysAlisPro 1.171.40.53 (Rigaku OD, 2019)'
_computing_data_collection 'CrysAlisPro 1.171.40.53 (Rigaku OD, 2019)'
_computing_data_reduction 'CrysAlisPro 1.171.40.53 (Rigaku OD, 2019)'
_computing_molecular_graphics 'Olex2 1.3 (Dolomanov et al., 2009)'
_computing_publication_material 'Olex2 1.3 (Dolomanov et al., 2009)'
_computing_structure_refinement 'SHELXL 2018/3 (Sheldrick, 2015)'
_computing_structure_solution 'SHELXT 2014/4 (Sheldrick, 2014)'
_diffrn_ambient_environment N~2~
_diffrn_ambient_temperature 100.01(12)
_diffrn_detector 'CCD plate'
_diffrn_detector_area_resol_mean 10.0000
_diffrn_detector_type HyPix3000
_diffrn_measured_fraction_theta_full 0.997
_diffrn_measured_fraction_theta_max 0.991
_diffrn_measurement_details
;
List of Runs (angles in degrees, time in seconds):

  # Type    Start    End  Width  t~exp~   \w     \q     \k     \f   Frames
#--------------------------------------------------------------------------
  1  \w     28.00 105.00   0.50    0.20    --   96.35 -77.00 -60.00  154
  2  \w     29.00  83.00   0.50    0.20    --   96.35 -68.00-150.00  108
  3  \w     41.00 100.00   0.50    0.20    --   40.58-138.00-180.00  118
  4  \w     41.00 100.00   0.50    0.20    --   40.58-138.00-120.00  118
  5  \w     -2.00  75.00   0.50    0.20    --   40.58 -99.00 -44.00  154
  6  \w     28.00  68.00   0.50    0.20    --   96.35 -59.00  30.00   80
  7  \w     30.00  57.00   0.50    0.20    --   96.35 -50.00   0.00   54
  8  \w     29.00  83.00   0.50    0.20    --   96.35 -68.00 -30.00  108
  9  \w     30.00  57.00   0.50    0.20    --   96.35 -50.00-120.00   54
 10  \w     30.00  57.00   0.50    0.20    --   96.35 -50.00 -90.00   54
 11  \w     30.00  57.00   0.50    0.20    --   96.35 -50.00 -60.00   54
 12  \w     30.00  57.00   0.50    0.20    --   96.35 -50.00 -30.00   54
 13  \w    -35.00  24.00   0.50    0.20    --   40.58 -12.00-150.00  118
 14  \w    -35.00  24.00   0.50    0.20    --   40.58 -12.00 -30.00  118
 15  \w     29.00  83.00   0.50    0.20    --   96.35 -68.00  90.00  108
 16  \w     30.00  57.00   0.50    0.20    --   96.35 -50.00 120.00   54
 17  \w     23.00 106.00   0.50    0.20    --   96.35 -96.00  60.00  166
 18  \w     33.00 110.00   0.50    0.20    --   96.35-117.00 120.00  154
 19  \w     24.00 107.00   0.50    0.20    --   96.35 -99.00 -44.00  166
 20  \w     23.00 106.00   0.50    0.20    --   96.35 -96.00 -90.00  166
 21  \w     33.00 110.00   0.50    0.20    --   96.35-117.00-120.00  154
 22  \w     33.00 110.00   0.50    0.20    --   96.35-117.00-150.00  154
 23  \w     23.00 106.00   0.50    0.20    --   96.35 -96.00 150.00  166
 24  \w    -64.00  27.00   0.50    0.20    --  -40.58  64.00 -90.00  182
 25  \w    -47.00 -15.00   0.50    0.20    --  -82.50  42.00-180.00   64
 26  \w    -47.00 -15.00   0.50    0.20    --  -82.50  42.00-150.00   64
 27  \w    -47.00 -15.00   0.50    0.20    --  -82.50  42.00-120.00   64
 28  \w    -47.00 -15.00   0.50    0.20    --  -82.50  42.00 -90.00   64
 29  \w    -47.00 -15.00   0.50    0.20    --  -82.50  42.00 -60.00   64
 30  \w    -43.00  26.00   0.50    0.20    --  -40.58  38.00  30.00  138
 31  \w    -43.00  26.00   0.50    0.20    --  -40.58  38.00  90.00  138
 32  \w    -81.00 -10.00   0.50    0.20    --  -82.50  99.00  61.00  142
 33  \w    -75.00  24.00   0.50    0.20    --  -40.58  99.00  61.00  198
 34  \w   -109.00 -14.00   0.50    0.20    --  -40.58 -77.00 -30.00  190
 35  \w   -109.00 -14.00   0.50    0.20    --  -40.58 -77.00 -60.00  190
 36  \w   -109.00 -14.00   0.50    0.20    --  -40.58 -77.00   0.00  190
 37  \w   -109.00 -14.00   0.50    0.20    --  -40.58 -77.00  30.00  190
 38  \w   -109.00 -14.00   0.50    0.20    --  -40.58 -77.00  60.00  190
 39  \w   -109.00 -14.00   0.50    0.20    --  -40.58 -77.00 150.00  190
 40  \w   -109.00 -14.00   0.50    0.20    --  -40.58 -77.00 120.00  190
 41  \w   -109.00 -14.00   0.50    0.20    --  -40.58 -77.00  90.00  190
 42  \w   -109.00 -14.00   0.50    0.20    --  -40.58 -77.00-120.00  190
 43  \w   -109.00 -14.00   0.50    0.20    --  -40.58 -77.00-180.00  190
 44  \w   -151.00 -68.00   0.50    0.20    --  -82.50 -77.00-120.00  166
 45  \w   -151.00 -55.00   0.50    0.20    --  -82.50 -77.00-180.00  192
 46  \w   -151.00 -55.00   0.50    0.20    --  -82.50 -77.00 -90.00  192
 47  \w   -151.00 -55.00   0.50    0.20    --  -82.50 -77.00 -30.00  192
 48  \w   -151.00 -55.00   0.50    0.20    --  -82.50 -77.00  60.00  192
 49  \w   -150.00 -58.00   0.50    0.20    --  -82.50 -68.00  90.00  184
 50  \w   -153.00 -68.00   0.50    0.20    --  -82.50 -25.00   0.00  170
 51  \w   -155.00 -85.00   0.50    0.20    --  -82.50 -99.00 -44.00  140
 52  \w     14.00 109.00   0.50    0.20    --   40.58  77.00 -60.00  190
 53  \w     14.00 109.00   0.50    0.20    --   40.58  77.00-120.00  190
 54  \w     22.00 107.00   0.50    0.20    --   40.58  50.00-180.00  170
 55  \w     22.00 107.00   0.50    0.20    --   40.58  50.00 -60.00  170
 56  \w     81.00 167.00   0.50    0.20    --   96.35  25.00  30.00  172
 57  \w     72.00 164.00   0.50    0.20    --   96.35  68.00 150.00  184
 58  \w     70.00 165.00   0.50    0.20    --   96.35  77.00 120.00  190
 59  \w     70.00 165.00   0.50    0.20    --   96.35  77.00   0.00  190
 60  \w     72.00 164.00   0.50    0.20    --   96.35  68.00 -30.00  184
 61  \w     77.00 163.00   0.50    0.20    --   96.35  50.00 -60.00  172
 62  \w     77.00 163.00   0.50    0.20    --   96.35  50.00-120.00  172
 63  \w     77.00 163.00   0.50    0.20    --   96.35  50.00-150.00  172
 64  \w     83.00 164.00   0.50    0.20    --   96.35  33.00-180.00  162
 65  \w     83.00 164.00   0.50    0.20    --   96.35  33.00  90.00  162
 66  \w     77.00 163.00   0.50    0.20    --   96.35  50.00 120.00  172
 67  \w     99.00 160.00   0.50    0.20    --   96.35 117.00  30.00  122
 68  \w    105.00 170.00   0.50    0.20    --   96.35  96.00  90.00  130
 69  \w    107.00 169.00   0.50    0.20    --   96.35  99.00  61.00  124
 70  \w     99.00 160.00   0.50    0.20    --   96.35 117.00 -60.00  122
 71  \w    105.00 170.00   0.50    0.20    --   96.35  96.00-120.00  130
;
_diffrn_measurement_device 'four-circle diffractometer'
_diffrn_measurement_device_type 'XtaLAB Synergy, Dualflex, HyPix3000'
_diffrn_measurement_method '\w scans'
_diffrn_orient_matrix_type 'CrysAlisPro convention (1999,Acta A55,543-557)'
_diffrn_orient_matrix_UB_11 -0.0582928000
_diffrn_orient_matrix_UB_12 -0.0790744000
_diffrn_orient_matrix_UB_13 -0.1181317000
_diffrn_orient_matrix_UB_21 0.2150367000
_diffrn_orient_matrix_UB_22 0.0075580000
_diffrn_orient_matrix_UB_23 -0.0173659000
_diffrn_orient_matrix_UB_31 0.0143120000
_diffrn_orient_matrix_UB_32 -0.1867583000
_diffrn_orient_matrix_UB_33 0.0404636000
_diffrn_radiation_monochromator mirror
_diffrn_radiation_probe x-ray
_diffrn_radiation_type 'Cu K\a'
_diffrn_radiation_wavelength 1.54184
_diffrn_reflns_av_R_equivalents 0.0421
_diffrn_reflns_av_unetI/netI 0.0298
_diffrn_reflns_Laue_measured_fraction_full 0.997
_diffrn_reflns_Laue_measured_fraction_max 0.991
_diffrn_reflns_limit_h_max 8
_diffrn_reflns_limit_h_min -8
_diffrn_reflns_limit_k_max 8
_diffrn_reflns_limit_k_min -9
_diffrn_reflns_limit_l_max 14
_diffrn_reflns_limit_l_min -14
_diffrn_reflns_number 11974
_diffrn_reflns_point_group_measured_fraction_full 0.874
_diffrn_reflns_point_group_measured_fraction_max 0.867
_diffrn_reflns_theta_full 67.684
_diffrn_reflns_theta_max 68.180
_diffrn_reflns_theta_min 3.617
_diffrn_source 'micro-focus sealed X-ray tube'
_diffrn_source_type 'PhotonJet (Cu) X-ray Source'
_exptl_absorpt_coefficient_mu 0.940
_exptl_absorpt_correction_T_max 1.00000
_exptl_absorpt_correction_T_min 0.66709
_exptl_absorpt_correction_type multi-scan
_exptl_absorpt_process_details
;
CrysAlisPro 1.171.40.53 (Rigaku Oxford Diffraction, 2019)
Empirical absorption correction using spherical harmonics,
 implemented in SCALE3 ABSPACK scaling algorithm.
;
_exptl_crystal_colour 'clear light colourless'
_exptl_crystal_colour_lustre clear
_exptl_crystal_colour_modifier light
_exptl_crystal_colour_primary colourless
_exptl_crystal_density_diffrn 1.471
_exptl_crystal_description prism
_exptl_crystal_F_000 300
_exptl_crystal_size_max 0.5
_exptl_crystal_size_mid 0.2
_exptl_crystal_size_min 0.1
_refine_diff_density_max 0.274
_refine_diff_density_min -0.193
_refine_diff_density_rms 0.046
_refine_ls_abs_structure_details
;
 Flack x determined using 1725 quotients [(I+)-(I-)]/[(I+)+(I-)]
 (Parsons, Flack and Wagner, Acta Cryst. B69 (2013) 249-259).
;
_refine_ls_abs_structure_Flack 0.60(12)
_refine_ls_extinction_coef 0.023(2)
_refine_ls_extinction_expression Fc^*^=kFc[1+0.001xFc^2^\l^3^/sin(2\q)]^-1/4^
_refine_ls_extinction_method 'SHELXL-2018/3 (Sheldrick 2018)'
_refine_ls_goodness_of_fit_ref 0.990
_refine_ls_hydrogen_treatment mixed
_refine_ls_matrix_type full
_refine_ls_number_parameters 390
_refine_ls_number_reflns 4101
_refine_ls_number_restraints 3
_refine_ls_restrained_S_all 0.990
_refine_ls_R_factor_all 0.0346
_refine_ls_R_factor_gt 0.0345
_refine_ls_shift/su_max 0.000
_refine_ls_shift/su_mean 0.000
_refine_ls_structure_factor_coef Fsqd
_refine_ls_weighting_details 'w=1/[\s^2^(Fo^2^)+(0.0735P)^2^+0.1014P] where P=(Fo^2^+2Fc^2^)/3'
_refine_ls_weighting_scheme calc
_refine_ls_wR_factor_gt 0.0925
_refine_ls_wR_factor_ref 0.0927
_reflns_Friedel_coverage 0.750
_reflns_Friedel_fraction_full 0.751
_reflns_Friedel_fraction_max 0.743
_reflns_number_gt 4081
_reflns_number_total 4101
_reflns_threshold_expression 'I > 2\s(I)'
_cod_data_source_file d3sc06462j7.cif
_cod_data_source_block test1
_cod_database_code 1571372
_shelx_shelxl_version_number 2018/3
_chemical_oxdiff_formula 'C H N O'
_chemical_oxdiff_usercomment 100K
_shelx_space_group_comment
;
The symmetry employed for this shelxl refinement is uniquely defined
by the following loop, which should always be used as a source of
symmetry information in preference to the above space-group names.
They are only intended as comments.
;
_shelx_estimated_absorpt_t_max 0.912
_shelx_estimated_absorpt_t_min 0.651
_reflns_odcompleteness_completeness 99.96
_reflns_odcompleteness_iscentric 1
_reflns_odcompleteness_theta 66.97
_olex2_refinement_description
;
1. Fixed Uiso
 At 1.2 times of:
  All C(H) groups, All C(H,H) groups
 At 1.5 times of:
  All C(H,H,H) groups
2.a Secondary CH2 refined with riding coordinates:
 C00Q(H00H,H00I), C015(H01A,H01B)
2.b Aromatic/amide H refined with riding coordinates:
 C00D(H00D), C00E(H00E), C00F(H00F), C00G(H00G), C00J(H00J), C00L(H00L),
 C00N(H00N), C00P(H00P), C00R(H00R), C00S(H00S), C00T(H00T), C00X(H00X),
 C00Y(H00Y), C013(H013)
2.c Idealised Me refined as rotating group:
 C00Z(H00A,H00B,H00C), C016(H01C,H01D,H01E)
;
_olex2_submission_special_instructions 'No special instructions were received'
_oxdiff_exptl_absorpt_empirical_details
;
Empirical correction (ABSPACK) includes:
- Absorption correction using spherical harmonics
- Frame scaling
;
_oxdiff_exptl_absorpt_empirical_full_max 1.419
_oxdiff_exptl_absorpt_empirical_full_min 0.753

loop_
_space_group_symop_operation_xyz
'x, y, z'

loop_
_atom_site_label
_atom_site_type_symbol
_atom_site_fract_x
_atom_site_fract_y
_atom_site_fract_z
_atom_site_U_iso_or_equiv
_atom_site_adp_type
_atom_site_occupancy
_atom_site_site_symmetry_order
_atom_site_calc_flag
_atom_site_refinement_flags_posn
_atom_site_refinement_flags_adp
_atom_site_refinement_flags_occupancy
_atom_site_disorder_assembly
_atom_site_disorder_group
O001 O 0.1702(3) -0.1612(2) 0.75909(14) 0.0216(4) Uani 1 1 d . . . . .
O002 O 0.7456(3) 1.1431(2) 0.20492(14) 0.0231(4) Uani 1 1 d . . . . .
O003 O 0.3465(3) -0.0082(3) 0.90421(15) 0.0243(4) Uani 1 1 d . . . . .
O004 O 0.6014(3) 1.6999(3) -0.21915(16) 0.0294(5) Uani 1 1 d . . . . .
O005 O 0.7306(3) 1.3762(3) 0.32178(15) 0.0287(5) Uani 1 1 d . . . . .
O006 O 0.0619(3) -0.8836(3) 1.05217(17) 0.0283(4) Uani 1 1 d . . . . .
O007 O 0.6932(3) 0.5267(3) 0.53335(17) 0.0256(4) Uani 1 1 d . . . . .
O008 O 0.2950(3) 0.5664(3) 0.53647(19) 0.0313(5) Uani 1 1 d . . . . .
O009 O 0.2914(3) -0.7761(3) 1.17803(18) 0.0335(5) Uani 1 1 d . . . . .
O00A O 0.8099(3) 1.8846(3) -0.11957(18) 0.0344(5) Uani 1 1 d . . . . .
N00B N 0.7095(3) 1.7441(3) -0.13432(19) 0.0243(5) Uani 1 1 d . . . . .
N00C N 0.1810(3) -0.7652(3) 1.09281(19) 0.0224(5) Uani 1 1 d . . . . .
C00D C 0.3542(4) 0.0107(4) 0.6445(2) 0.0220(5) Uani 1 1 d . . . . .
H00D H 0.457910 -0.062994 0.656884 0.026 Uiso 1 1 calc R U . . .
C00E C 0.9651(4) 0.8654(3) 0.4130(2) 0.0202(5) Uani 1 1 d . . . . .
H00E H 1.089140 0.828929 0.438865 0.024 Uiso 1 1 calc R U . . .
C00F C 0.2512(3) -0.2916(4) 1.0355(2) 0.0177(5) Uani 1 1 d . . . . .
H00F H 0.279535 -0.178375 1.072492 0.021 Uiso 1 1 calc R U . . .
C00G C 0.3636(4) 0.1478(4) 0.5753(2) 0.0223(5) Uani 1 1 d . . . . .
H00G H 0.476213 0.168555 0.540553 0.027 Uiso 1 1 calc R U . . .
C00H C 0.2574(3) -0.1410(3) 0.8641(2) 0.0177(5) Uani 1 1 d . . . . .
C00I C 0.8035(4) 0.8017(3) 0.4583(2) 0.0194(5) Uani 1 1 d . . . . .
C00J C 0.0355(4) 0.0885(4) 0.6783(2) 0.0210(5) Uani 1 1 d . . . . .
H00J H -0.075952 0.067631 0.713958 0.025 Uiso 1 1 calc R U . . .
C00K C 0.2277(3) -0.3057(3) 0.9211(2) 0.0166(5) Uani 1 1 d . . . . .
C00L C 0.1834(3) -0.4693(4) 0.8644(2) 0.0191(5) Uani 1 1 d . . . . .
H00L H 0.164980 -0.478535 0.786670 0.023 Uiso 1 1 calc R U . . .
C00M C 0.7142(3) 1.6255(4) -0.0436(2) 0.0209(5) Uani 1 1 d . . . . .
C00N C 0.0471(4) 0.2242(3) 0.6082(2) 0.0214(5) Uani 1 1 d . . . . .
H00N H -0.057734 0.296687 0.595698 0.026 Uiso 1 1 calc R U . . .
C00O C 0.7208(3) 1.4207(4) 0.1316(2) 0.0184(5) Uani 1 1 d . . . . .
C00P C 0.9467(4) 0.9824(4) 0.3299(2) 0.0213(5) Uani 1 1 d . . . . .
H00P H 1.057189 1.026447 0.299286 0.026 Uiso 1 1 calc R U . . .
C00Q C 0.8245(4) 0.6803(4) 0.5509(2) 0.0223(6) Uani 1 1 d . . . . .
H00H H 0.958725 0.644079 0.561018 0.027 Uiso 1 1 calc R U . . .
H00I H 0.803123 0.745804 0.619272 0.027 Uiso 1 1 calc R U . . .
C00R C 0.6874(4) 1.3428(4) 0.0257(2) 0.0205(5) Uani 1 1 d . . . . .
H00R H 0.667636 1.218190 0.015108 0.025 Uiso 1 1 calc R U . . .
C00S C 0.6213(4) 0.8538(4) 0.4179(2) 0.0215(6) Uani 1 1 d . . . . .
H00S H 0.510077 0.809163 0.447671 0.026 Uiso 1 1 calc R U . . .
C00T C 0.7505(3) 1.6040(4) 0.1499(2) 0.0210(5) Uani 1 1 d . . . . .
H00T H 0.770704 1.656762 0.222317 0.025 Uiso 1 1 calc R U . . .
C00U C 0.6821(3) 1.4443(4) -0.0659(2) 0.0214(6) Uani 1 1 d . . . . .
C00V C 0.2343(3) -0.4389(4) 1.0968(2) 0.0198(5) Uani 1 1 d . . . . .
C00W C 0.7312(3) 1.3153(3) 0.2297(2) 0.0180(5) Uani 1 1 d . . . . .
C00X C 0.1662(3) -0.6194(4) 0.9230(2) 0.0202(5) Uani 1 1 d . . . . .
H00X H 0.135351 -0.732462 0.886079 0.024 Uiso 1 1 calc R U . . .
C00Y C 0.6000(4) 0.9696(4) 0.3351(2) 0.0220(6) Uani 1 1 d . . . . .
H00Y H 0.475946 1.004753 0.307784 0.026 Uiso 1 1 calc R U . . .
C00Z C 0.2542(4) -0.4141(4) 1.2194(2) 0.0249(6) Uani 1 1 d . . . . .
H00A H 0.381731 -0.447157 1.250850 0.037 Uiso 1 1 calc R U . . .
H00B H 0.152781 -0.488693 1.246504 0.037 Uiso 1 1 calc R U . . .
H00C H 0.240968 -0.290386 1.240912 0.037 Uiso 1 1 calc R U . . .
C010 C 0.1898(4) -0.0153(3) 0.6949(2) 0.0199(5) Uani 1 1 d . . . . .
C011 C 0.7650(4) 1.0327(3) 0.2933(2) 0.0193(5) Uani 1 1 d . . . . .
C012 C 0.1951(3) -0.5999(3) 1.0363(2) 0.0190(5) Uani 1 1 d . . . . .
C013 C 0.7502(4) 1.7075(4) 0.0611(2) 0.0227(6) Uani 1 1 d . . . . .
H013 H 0.774107 1.831910 0.071527 0.027 Uiso 1 1 calc R U . . .
C014 C 0.2115(4) 0.2552(3) 0.55582(19) 0.0193(5) Uani 1 1 d . . . . .
C015 C 0.2232(4) 0.4019(4) 0.4800(2) 0.0248(6) Uani 1 1 d . . . . .
H01A H 0.309209 0.371530 0.425104 0.030 Uiso 1 1 calc R U . . .
H01B H 0.092621 0.413851 0.440446 0.030 Uiso 1 1 calc R U . . .
C016 C 0.6482(4) 1.3497(4) -0.1777(2) 0.0258(6) Uani 1 1 d . . . . .
H01C H 0.513933 1.358630 -0.210223 0.039 Uiso 1 1 calc R U . . .
H01D H 0.672225 1.225351 -0.171301 0.039 Uiso 1 1 calc R U . . .
H01E H 0.736515 1.403457 -0.224317 0.039 Uiso 1 1 calc R U . . .
H008 H 0.423(7) 0.569(6) 0.551(4) 0.058(13) Uiso 1 1 d . . . . .
H007 H 0.703(6) 0.483(5) 0.468(4) 0.039(10) Uiso 1 1 d . . . . .

loop_
_atom_site_aniso_label
_atom_site_aniso_U_11
_atom_site_aniso_U_22
_atom_site_aniso_U_33
_atom_site_aniso_U_23
_atom_site_aniso_U_13
_atom_site_aniso_U_12
O001 0.0284(9) 0.0189(10) 0.0160(9) 0.0050(7) -0.0032(7) -0.0012(7)
O002 0.0354(10) 0.0173(10) 0.0178(9) 0.0021(7) 0.0062(8) 0.0049(8)
O003 0.0296(10) 0.0218(10) 0.0201(9) 0.0024(7) 0.0003(7) -0.0036(8)
O004 0.0325(10) 0.0363(12) 0.0211(10) 0.0078(8) 0.0029(8) 0.0102(9)
O005 0.0472(12) 0.0200(10) 0.0176(9) -0.0009(7) -0.0004(8) 0.0038(8)
O006 0.0288(9) 0.0193(10) 0.0372(11) 0.0051(8) 0.0070(8) -0.0022(8)
O007 0.0274(10) 0.0232(10) 0.0263(10) 0.0041(8) 0.0041(8) 0.0002(8)
O008 0.0263(10) 0.0197(10) 0.0486(13) 0.0097(9) 0.0044(9) 0.0026(8)
O009 0.0299(10) 0.0344(12) 0.0358(11) 0.0201(9) -0.0046(9) 0.0022(9)
O00A 0.0359(11) 0.0278(12) 0.0404(12) 0.0135(9) 0.0060(9) -0.0030(9)
N00B 0.0227(11) 0.0256(13) 0.0267(12) 0.0075(10) 0.0071(9) 0.0050(9)
N00C 0.0212(11) 0.0218(12) 0.0259(12) 0.0084(9) 0.0063(9) 0.0028(9)
C00D 0.0237(12) 0.0209(14) 0.0208(12) 0.0026(10) -0.0012(10) 0.0029(10)
C00E 0.0204(12) 0.0185(13) 0.0204(12) -0.0025(10) 0.0006(9) 0.0003(10)
C00F 0.0157(11) 0.0183(13) 0.0192(12) 0.0012(10) 0.0022(9) 0.0029(9)
C00G 0.0251(12) 0.0217(14) 0.0194(12) 0.0021(10) 0.0017(10) -0.0009(10)
C00H 0.0172(11) 0.0203(14) 0.0161(11) 0.0026(10) 0.0025(9) 0.0023(10)
C00I 0.0236(12) 0.0166(13) 0.0175(12) -0.0028(10) 0.0023(10) 0.0011(10)
C00J 0.0257(12) 0.0200(13) 0.0169(11) 0.0011(10) 0.0025(10) 0.0006(10)
C00K 0.0109(10) 0.0205(13) 0.0193(12) 0.0059(10) 0.0020(9) 0.0042(9)
C00L 0.0181(11) 0.0214(14) 0.0177(12) 0.0018(10) 0.0012(9) 0.0024(9)
C00M 0.0144(11) 0.0254(14) 0.0243(13) 0.0069(11) 0.0042(9) 0.0037(10)
C00N 0.0277(13) 0.0182(14) 0.0181(12) 0.0016(10) 0.0006(10) 0.0046(11)
C00O 0.0135(11) 0.0233(13) 0.0188(12) 0.0041(10) 0.0015(9) 0.0031(9)
C00P 0.0240(12) 0.0197(13) 0.0194(12) -0.0007(10) 0.0036(10) -0.0026(10)
C00Q 0.0229(12) 0.0245(14) 0.0192(12) 0.0015(10) 0.0023(10) 0.0008(10)
C00R 0.0171(11) 0.0231(14) 0.0214(13) 0.0030(11) 0.0020(9) 0.0027(9)
C00S 0.0234(12) 0.0192(13) 0.0233(12) 0.0022(11) 0.0071(10) 0.0031(10)
C00T 0.0190(11) 0.0208(14) 0.0228(13) 0.0032(10) 0.0014(9) 0.0001(10)
C00U 0.0141(11) 0.0318(16) 0.0188(12) 0.0023(11) 0.0030(9) 0.0041(10)
C00V 0.0144(11) 0.0265(15) 0.0193(12) 0.0050(10) 0.0030(9) 0.0032(10)
C00W 0.0175(11) 0.0175(13) 0.0188(12) 0.0035(10) 0.0009(9) 0.0002(9)
C00X 0.0179(11) 0.0183(14) 0.0240(13) 0.0022(10) 0.0014(9) 0.0019(10)
C00Y 0.0222(12) 0.0209(14) 0.0236(13) 0.0025(11) 0.0030(10) 0.0052(10)
C00Z 0.0250(13) 0.0323(16) 0.0175(13) 0.0052(11) 0.0018(10) 0.0028(11)
C010 0.0290(13) 0.0147(12) 0.0143(11) 0.0013(9) -0.0016(10) -0.0013(10)
C011 0.0311(13) 0.0114(12) 0.0157(11) -0.0003(10) 0.0048(10) 0.0011(10)
C012 0.0157(11) 0.0177(13) 0.0249(13) 0.0062(10) 0.0040(9) 0.0033(10)
C013 0.0186(12) 0.0208(15) 0.0286(14) 0.0049(11) 0.0017(10) 0.0014(10)
C014 0.0265(12) 0.0172(13) 0.0130(11) 0.0015(9) -0.0013(9) -0.0001(10)
C015 0.0286(14) 0.0235(15) 0.0227(13) 0.0086(11) 0.0021(11) 0.0016(11)
C016 0.0299(14) 0.0285(16) 0.0193(13) 0.0014(11) 0.0032(10) 0.0056(11)

loop_
_atom_type_symbol
_atom_type_description
_atom_type_scat_dispersion_real
_atom_type_scat_dispersion_imag
_atom_type_scat_source
C C 0.0181 0.0091 'International Tables Vol C Tables 4.2.6.8 and 6.1.1.4'
H H 0.0000 0.0000 'International Tables Vol C Tables 4.2.6.8 and 6.1.1.4'
N N 0.0311 0.0180 'International Tables Vol C Tables 4.2.6.8 and 6.1.1.4'
O O 0.0492 0.0322 'International Tables Vol C Tables 4.2.6.8 and 6.1.1.4'

loop_
_geom_angle_atom_site_label_1
_geom_angle_atom_site_label_2
_geom_angle_atom_site_label_3
_geom_angle
_geom_angle_site_symmetry_1
_geom_angle_site_symmetry_3
_geom_angle_publ_flag
C00H O001 C010 116.60(19) . . ?
C00W O002 C011 116.89(18) . . ?
C00Q O007 H007 106(3) . . ?
C015 O008 H008 109(3) . . ?
O004 N00B O00A 123.4(2) . . ?
O004 N00B C00M 118.4(2) . . ?
O00A N00B C00M 118.2(2) . . ?
O006 N00C O009 123.8(2) . . ?
O006 N00C C012 118.3(2) . . ?
O009 N00C C012 117.9(2) . . ?
C00G C00D H00D 120.9 . . ?
C010 C00D H00D 120.9 . . ?
C010 C00D C00G 118.2(2) . . ?
C00I C00E H00E 119.7 . . ?
C00I C00E C00P 120.7(2) . . ?
C00P C00E H00E 119.7 . . ?
C00K C00F H00F 119.1 . . ?
C00V C00F H00F 119.1 . . ?
C00V C00F C00K 121.9(2) . . ?
C00D C00G H00G 119.4 . . ?
C00D C00G C014 121.3(2) . . ?
C014 C00G H00G 119.4 . . ?
O001 C00H C00K 110.7(2) . . ?
O003 C00H O001 124.0(2) . . ?
O003 C00H C00K 125.4(2) . . ?
C00E C00I C00Q 120.6(2) . . ?
C00E C00I C00S 119.0(2) . . ?
C00S C00I C00Q 120.3(2) . . ?
C00N C00J H00J 120.7 . . ?
C010 C00J H00J 120.7 . . ?
C010 C00J C00N 118.5(2) . . ?
C00F C00K C00H 117.3(2) . . ?
C00L C00K C00F 120.4(2) . . ?
C00L C00K C00H 122.2(2) . . ?
C00K C00L H00L 120.4 . . ?
C00K C00L C00X 119.3(2) . . ?
C00X C00L H00L 120.4 . . ?
C00U C00M N00B 120.0(2) . . ?
C013 C00M N00B 115.7(2) . . ?
C013 C00M C00U 124.3(3) . . ?
C00J C00N H00N 119.6 . . ?
C00J C00N C014 120.7(2) . . ?
C014 C00N H00N 119.6 . . ?
C00R C00O C00T 120.6(2) . . ?
C00R C00O C00W 122.2(2) . . ?
C00T C00O C00W 117.1(2) . . ?
C00E C00P H00P 120.7 . . ?
C011 C00P C00E 118.6(2) . . ?
C011 C00P H00P 120.7 . . ?
O007 C00Q C00I 113.4(2) . . ?
O007 C00Q H00H 108.9 . . ?
O007 C00Q H00I 108.9 . . ?
C00I C00Q H00H 108.9 . . ?
C00I C00Q H00I 108.9 . . ?
H00H C00Q H00I 107.7 . . ?
C00O C00R H00R 119.3 . . ?
C00O C00R C00U 121.4(2) . . ?
C00U C00R H00R 119.3 . . ?
C00I C00S H00S 119.4 . . ?
C00Y C00S C00I 121.1(2) . . ?
C00Y C00S H00S 119.4 . . ?
C00O C00T H00T 120.4 . . ?
C013 C00T C00O 119.3(2) . . ?
C013 C00T H00T 120.4 . . ?
C00M C00U C00R 115.8(2) . . ?
C00M C00U C016 126.0(3) . . ?
C00R C00U C016 118.1(3) . . ?
C00F C00V C00Z 119.3(2) . . ?
C012 C00V C00F 115.4(2) . . ?
C012 C00V C00Z 125.3(3) . . ?
O002 C00W C00O 112.5(2) . . ?
O005 C00W O002 123.2(2) . . ?
O005 C00W C00O 124.3(2) . . ?
C00L C00X H00X 120.8 . . ?
C012 C00X C00L 118.4(2) . . ?
C012 C00X H00X 120.8 . . ?
C00S C00Y H00Y 120.9 . . ?
C011 C00Y C00S 118.1(2) . . ?
C011 C00Y H00Y 120.9 . . ?
C00V C00Z H00A 109.5 . . ?
C00V C00Z H00B 109.5 . . ?
C00V C00Z H00C 109.5 . . ?
H00A C00Z H00B 109.5 . . ?
H00A C00Z H00C 109.5 . . ?
H00B C00Z H00C 109.5 . . ?
C00D C010 O001 119.3(2) . . ?
C00D C010 C00J 122.5(2) . . ?
C00J C010 O001 118.0(2) . . ?
C00P C011 O002 118.4(2) . . ?
C00P C011 C00Y 122.4(2) . . ?
C00Y C011 O002 119.1(2) . . ?
C00V C012 N00C 120.1(2) . . ?
C00X C012 N00C 115.4(2) . . ?
C00X C012 C00V 124.5(2) . . ?
C00M C013 H013 120.7 . . ?
C00T C013 C00M 118.5(3) . . ?
C00T C013 H013 120.7 . . ?
C00G C014 C00N 118.8(2) . . ?
C00G C014 C015 120.7(2) . . ?
C00N C014 C015 120.5(2) . . ?
O008 C015 C014 112.5(2) . . ?
O008 C015 H01A 109.1 . . ?
O008 C015 H01B 109.1 . . ?
C014 C015 H01A 109.1 . . ?
C014 C015 H01B 109.1 . . ?
H01A C015 H01B 107.8 . . ?
C00U C016 H01C 109.5 . . ?
C00U C016 H01D 109.5 . . ?
C00U C016 H01E 109.5 . . ?
H01C C016 H01D 109.5 . . ?
H01C C016 H01E 109.5 . . ?
H01D C016 H01E 109.5 . . ?

loop_
_geom_bond_atom_site_label_1
_geom_bond_atom_site_label_2
_geom_bond_distance
_geom_bond_site_symmetry_2
_geom_bond_publ_flag
O001 C00H 1.356(3) . ?
O001 C010 1.409(3) . ?
O002 C00W 1.345(3) . ?
O002 C011 1.413(3) . ?
O003 C00H 1.197(3) . ?
O004 N00B 1.226(3) . ?
O005 C00W 1.205(3) . ?
O006 N00C 1.223(3) . ?
O007 C00Q 1.424(3) . ?
O007 H007 0.87(4) . ?
O008 C015 1.427(4) . ?
O008 H008 0.89(5) . ?
O009 N00C 1.232(3) . ?
O00A N00B 1.230(3) . ?
N00B C00M 1.477(4) . ?
N00C C012 1.477(3) . ?
C00D H00D 0.9500 . ?
C00D C00G 1.389(4) . ?
C00D C010 1.381(4) . ?
C00E H00E 0.9500 . ?
C00E C00I 1.390(4) . ?
C00E C00P 1.395(4) . ?
C00F H00F 0.9500 . ?
C00F C00K 1.398(3) . ?
C00F C00V 1.395(4) . ?
C00G H00G 0.9500 . ?
C00G C014 1.391(4) . ?
C00H C00K 1.487(3) . ?
C00I C00Q 1.510(4) . ?
C00I C00S 1.398(4) . ?
C00J H00J 0.9500 . ?
C00J C00N 1.389(4) . ?
C00J C010 1.383(4) . ?
C00K C00L 1.391(4) . ?
C00L H00L 0.9500 . ?
C00L C00X 1.393(4) . ?
C00M C00U 1.391(4) . ?
C00M C013 1.390(4) . ?
C00N H00N 0.9500 . ?
C00N C014 1.400(4) . ?
C00O C00R 1.391(4) . ?
C00O C00T 1.400(4) . ?
C00O C00W 1.487(4) . ?
C00P H00P 0.9500 . ?
C00P C011 1.379(4) . ?
C00Q H00H 0.9900 . ?
C00Q H00I 0.9900 . ?
C00R H00R 0.9500 . ?
C00R C00U 1.402(4) . ?
C00S H00S 0.9500 . ?
C00S C00Y 1.388(4) . ?
C00T H00T 0.9500 . ?
C00T C013 1.386(4) . ?
C00U C016 1.505(3) . ?
C00V C00Z 1.503(4) . ?
C00V C012 1.393(4) . ?
C00X H00X 0.9500 . ?
C00X C012 1.386(4) . ?
C00Y H00Y 0.9500 . ?
C00Y C011 1.388(4) . ?
C00Z H00A 0.9800 . ?
C00Z H00B 0.9800 . ?
C00Z H00C 0.9800 . ?
C013 H013 0.9500 . ?
C014 C015 1.502(4) . ?
C015 H01A 0.9900 . ?
C015 H01B 0.9900 . ?
C016 H01C 0.9800 . ?
C016 H01D 0.9800 . ?
C016 H01E 0.9800 . ?

loop_
_geom_torsion_atom_site_label_1
_geom_torsion_atom_site_label_2
_geom_torsion_atom_site_label_3
_geom_torsion_atom_site_label_4
_geom_torsion
_geom_torsion_site_symmetry_1
_geom_torsion_site_symmetry_2
_geom_torsion_site_symmetry_3
_geom_torsion_site_symmetry_4
_geom_torsion_publ_flag
O001 C00H C00K C00F -159.7(2) . . . . ?
O001 C00H C00K C00L 22.0(3) . . . . ?
O003 C00H C00K C00F 20.7(3) . . . . ?
O003 C00H C00K C00L -157.6(2) . . . . ?
O004 N00B C00M C00U 31.5(3) . . . . ?
O004 N00B C00M C013 -148.0(2) . . . . ?
O006 N00C C012 C00V 143.9(2) . . . . ?
O006 N00C C012 C00X -35.8(3) . . . . ?
O009 N00C C012 C00V -36.6(3) . . . . ?
O009 N00C C012 C00X 143.6(2) . . . . ?
O00A N00B C00M C00U -150.7(2) . . . . ?
O00A N00B C00M C013 29.8(3) . . . . ?
N00B C00M C00U C00R -179.3(2) . . . . ?
N00B C00M C00U C016 2.4(4) . . . . ?
N00B C00M C013 C00T 178.0(2) . . . . ?
C00D C00G C014 C00N 0.5(4) . . . . ?
C00D C00G C014 C015 -179.5(2) . . . . ?
C00E C00I C00Q O007 -130.7(2) . . . . ?
C00E C00I C00S C00Y -1.1(4) . . . . ?
C00E C00P C011 O002 -176.4(2) . . . . ?
C00E C00P C011 C00Y -0.8(4) . . . . ?
C00F C00K C00L C00X -1.2(3) . . . . ?
C00F C00V C012 N00C 177.87(19) . . . . ?
C00F C00V C012 C00X -2.4(3) . . . . ?
C00G C00D C010 O001 175.3(2) . . . . ?
C00G C00D C010 C00J 0.5(4) . . . . ?
C00G C014 C015 O008 -93.7(3) . . . . ?
C00H O001 C010 C00D 83.7(3) . . . . ?
C00H O001 C010 C00J -101.2(3) . . . . ?
C00H C00K C00L C00X 177.1(2) . . . . ?
C00I C00E C00P C011 -0.4(4) . . . . ?
C00I C00S C00Y C011 0.0(4) . . . . ?
C00J C00N C014 C00G -0.1(4) . . . . ?
C00J C00N C014 C015 179.9(2) . . . . ?
C00K C00F C00V C00Z -177.8(2) . . . . ?
C00K C00F C00V C012 0.8(3) . . . . ?
C00K C00L C00X C012 -0.3(3) . . . . ?
C00L C00X C012 N00C -178.0(2) . . . . ?
C00L C00X C012 C00V 2.2(4) . . . . ?
C00N C00J C010 O001 -175.0(2) . . . . ?
C00N C00J C010 C00D -0.1(4) . . . . ?
C00N C014 C015 O008 86.3(3) . . . . ?
C00O C00R C00U C00M 0.6(3) . . . . ?
C00O C00R C00U C016 179.0(2) . . . . ?
C00O C00T C013 C00M 2.0(3) . . . . ?
C00P C00E C00I C00Q -177.8(2) . . . . ?
C00P C00E C00I C00S 1.3(4) . . . . ?
C00Q C00I C00S C00Y 178.0(2) . . . . ?
C00R C00O C00T C013 -1.3(3) . . . . ?
C00R C00O C00W O002 13.0(3) . . . . ?
C00R C00O C00W O005 -168.3(2) . . . . ?
C00S C00I C00Q O007 50.3(3) . . . . ?
C00S C00Y C011 O002 176.6(2) . . . . ?
C00S C00Y C011 C00P 1.0(4) . . . . ?
C00T C00O C00R C00U 0.0(3) . . . . ?
C00T C00O C00W O002 -165.6(2) . . . . ?
C00T C00O C00W O005 13.0(4) . . . . ?
C00U C00M C013 C00T -1.4(4) . . . . ?
C00V C00F C00K C00H -177.4(2) . . . . ?
C00V C00F C00K C00L 1.0(3) . . . . ?
C00W O002 C011 C00P -101.3(3) . . . . ?
C00W O002 C011 C00Y 82.9(3) . . . . ?
C00W C00O C00R C00U -178.6(2) . . . . ?
C00W C00O C00T C013 177.4(2) . . . . ?
C00Z C00V C012 N00C -3.6(4) . . . . ?
C00Z C00V C012 C00X 176.1(2) . . . . ?
C010 O001 C00H O003 0.6(3) . . . . ?
C010 O001 C00H C00K -178.99(19) . . . . ?
C010 C00D C00G C014 -0.7(4) . . . . ?
C010 C00J C00N C014 -0.1(4) . . . . ?
C011 O002 C00W O005 -1.4(3) . . . . ?
C011 O002 C00W C00O 177.3(2) . . . . ?
C013 C00M C00U C00R 0.1(4) . . . . ?
C013 C00M C00U C016 -178.2(2) . . . . ?
